data_9008783
loop_
_publ_author_name
'Wyckoff, R. W. G.'

_publ_section_title
;
 Second edition. Interscience Publishers, New York, New York
;
_journal_name_full 'Crystal Structures'
_journal_page_first 85
_journal_page_last 237
_journal_volume 1
_journal_year 1963
_chemical_formula_structural GeSe
_chemical_formula_sum 'Ge Se'
_space_group_IT_number 62
_symmetry_space_group_name_Hall '-P 2c 2ab'
_symmetry_space_group_name_H-M 'P b n m'
_cell_angle_alpha 90
_cell_angle_beta 90
_cell_angle_gamma 90
_cell_length_a 4.40
_cell_length_b 10.82
_cell_length_c 3.85
_cell_volume 183.291
_cell_formula_units_Z 4
_database_code_amcsd 0011461
_exptl_crystal_density_diffrn 5.493
_cod_database_code 9008783
_amcsd_formula_title GeSe

loop_
_space_group_symop_operation_xyz
x,y,z
x,y,1/2-z
-x,-y,1/2+z
1/2+x,1/2-y,1/2+z
1/2-x,1/2+y,1/2-z
1/2-x,1/2+y,z
1/2+x,1/2-y,-z
-x,-y,-z

loop_
_atom_site_label
_atom_site_fract_x
_atom_site_fract_y
_atom_site_fract_z
Ge 0.11100 0.12100 0.25000
Se 0.50000 -0.14600 0.25000

loop_
_cod_related_entry_id
_cod_related_entry_database
_cod_related_entry_code
1 AMCSD 0011461
